data_8100528
loop_
_publ_author_name
'Mizuguchi, Jin'
'Miyazaki, Toyoaki'

_publ_section_title
;
Crystal structure of 3,6-bis(4-biphenylyl)pyrrolo-[3,4-c]pyrrole-1,
4-dione, C~30~H~20~N~2~O~2~
;
_journal_issue 1
_journal_name_full 'Zeitschrift f\"ur Kristallographie - New Crystal Structures'
_journal_page_first 43
_journal_page_last 44
_journal_volume 217
_journal_year 2002
_chemical_formula_moiety 'C30 H20 N2 O2 '
_chemical_formula_structural 'C30 H20 N2 O2 '
_chemical_formula_sum 'C30 H20 N2 O2'
_chemical_formula_weight 440.50
_space_group_IT_number 2
_symmetry_cell_setting triclinic
_symmetry_Int_Tables_number 2
_symmetry_space_group_name_Hall '-P 1'
_symmetry_space_group_name_H-M 'P -1'
_cell_angle_alpha 95.25(3)
_cell_angle_beta 90.18(4)
_cell_angle_gamma 93.82(2)
_cell_formula_units_Z 2
_cell_length_a 7.226(2)
_cell_length_b 21.886(4)
_cell_length_c 6.793(5)
_cell_measurement_temperature 253.2
_cell_volume 1067.3(9)
_exptl_crystal_density_diffrn 1.371
_cod_original_formula_sum 'C30 H20 N2 O2 '
_cod_database_code 8100528

loop_
_symmetry_equiv_pos_as_xyz
x,y,z
-x,-y,-z

loop_
_atom_site_label
_atom_site_type_symbol
_atom_site_fract_x
_atom_site_fract_y
_atom_site_fract_z
_atom_site_U_iso_or_equiv
_atom_site_adp_type
_atom_site_occupancy
_atom_site_calc_flag
_atom_site_refinement_flags
_atom_site_disorder_assembly
_atom_site_disorder_group
O(1) O 1.0836(5) -0.0653(2) 0.1742(7) 0.027(1) Uani 1.00 d . . .
O(2) O 0.4046(5) 0.0683(2) 0.3275(7) 0.030(1) Uani 1.00 d . . .
N(1) N 0.4638(7) -0.0323(3) 0.2194(8) 0.027(1) Uani 1.00 d . . .
N(2) N 1.0245(7) 0.0348(2) 0.2910(8) 0.023(1) Uani 1.00 d . . .
C(1) C 0.9714(8) -0.0255(3) 0.2151(9) 0.024(2) Uani 1.00 d . . .
C(2) C 0.7718(8) -0.0273(3) 0.2104(9) 0.022(2) Uani 1.00 d . . .
C(3) C 0.6145(8) -0.0665(3) 0.1747(9) 0.020(2) Uani 1.00 d . . .
C(4) C 0.5925(9) -0.1318(3) 0.1046(9) 0.023(2) Uani 1.00 d . . .
C(5) C 0.4238(9) -0.1662(3) 0.1196(10) 0.030(2) Uani 1.00 d . . .
C(6) C 0.4082(9) -0.2285(3) 0.0502(10) 0.028(2) Uani 1.00 d . . .
C(7) C 0.5577(9) -0.2578(3) -0.0351(9) 0.025(2) Uani 1.00 d . . .
C(8) C 0.7272(8) -0.2227(3) -0.0487(10) 0.026(2) Uani 1.00 d . . .
C(9) C 0.7446(8) -0.1605(3) 0.0219(10) 0.028(2) Uani 1.00 d . . .
C(10) C 0.5419(9) -0.3236(3) -0.1091(9) 0.027(2) Uani 1.00 d . . .
C(11) C 0.4255(9) -0.3661(3) -0.018(1) 0.033(2) Uani 1.00 d . . .
C(12) C 0.4119(10) -0.4276(3) -0.086(1) 0.039(2) Uani 1.00 d . . .
C(13) C 0.514(1) -0.4487(3) -0.248(1) 0.039(2) Uani 1.00 d . . .
C(14) C 0.628(1) -0.4074(3) -0.341(1) 0.039(2) Uani 1.00 d . . .
C(15) C 0.6421(9) -0.3452(3) -0.272(1) 0.035(2) Uani 1.00 d . . .
C(16) C 0.5181(8) 0.0289(3) 0.2817(9) 0.022(2) Uani 1.00 d . . .
C(17) C 0.7174(8) 0.0318(3) 0.2764(9) 0.023(2) Uani 1.00 d . . .
C(18) C 0.8756(8) 0.0700(3) 0.3247(9) 0.022(2) Uani 1.00 d . . .
C(19) C 0.8954(9) 0.1345(3) 0.3980(10) 0.024(2) Uani 1.00 d . . .
C(20) C 1.0644(8) 0.1609(3) 0.4793(9) 0.025(2) Uani 1.00 d . . .
C(21) C 1.0830(8) 0.2228(3) 0.5491(10) 0.027(2) Uani 1.00 d . . .
C(22) C 0.9339(9) 0.2606(3) 0.5358(9) 0.026(2) Uani 1.00 d . . .
C(23) C 0.7672(9) 0.2335(3) 0.456(1) 0.031(2) Uani 1.00 d . . .
C(24) C 0.7471(9) 0.1718(3) 0.3876(10) 0.029(2) Uani 1.00 d . . .
C(25) C 0.9547(8) 0.3267(3) 0.6118(9) 0.025(2) Uani 1.00 d . . .
C(26) C 1.0702(10) 0.3467(3) 0.772(1) 0.037(2) Uani 1.00 d . . .
C(27) C 1.089(1) 0.4089(3) 0.842(1) 0.043(2) Uani 1.00 d . . .
C(28) C 0.992(1) 0.4516(3) 0.752(1) 0.040(2) Uani 1.00 d . . .
C(29) C 0.8787(10) 0.4312(3) 0.590(1) 0.039(2) Uani 1.00 d . . .
C(30) C 0.8588(9) 0.3705(3) 0.521(1) 0.033(2) Uani 1.00 d . . .
H1 H 0.34(1) -0.042(3) 0.21(1) 0.0454 Uiso 1.00 d . . .
H2 H 1.15(1) 0.044(3) 0.29(1) 0.0454 Uiso 1.00 d . . .
H3 H 0.305(10) -0.149(3) 0.17(1) 0.0454 Uiso 1.00 d . . .
H4 H 0.281(9) -0.253(3) 0.04(1) 0.0454 Uiso 1.00 d . . .
H5 H 0.839(10) -0.239(3) -0.10(1) 0.0454 Uiso 1.00 d . . .
H6 H 0.870(9) -0.135(3) 0.01(1) 0.0454 Uiso 1.00 d . . .
H7 H 0.338(9) -0.354(3) 0.09(1) 0.0454 Uiso 1.00 d . . .
H8 H 0.321(9) -0.458(3) -0.01(1) 0.0455 Uiso 1.00 d . . .
H9 H 0.498(10) -0.492(4) -0.30(1) 0.0454 Uiso 1.00 d . . .
H10 H 0.728(10) -0.418(3) -0.44(1) 0.0454 Uiso 1.00 d . . .
H11 H 0.732(9) -0.319(3) -0.33(1) 0.0454 Uiso 1.00 d . . .
H12 H 1.187(10) 0.136(3) 0.50(1) 0.0454 Uiso 1.00 d . . .
H13 H 1.196(9) 0.244(3) 0.61(1) 0.0454 Uiso 1.00 d . . .
H14 H 0.654(9) 0.259(3) 0.44(1) 0.0454 Uiso 1.00 d . . .
H15 H 0.625(9) 0.154(3) 0.33(1) 0.0454 Uiso 1.00 d . . .
H16 H 1.117(9) 0.316(3) 0.85(1) 0.0454 Uiso 1.00 d . . .
H17 H 1.153(10) 0.416(3) 0.97(1) 0.0500 Uiso 1.00 d . . .
H18 H 0.99(1) 0.499(4) 0.77(1) 0.0477 Uiso 1.00 d . . .
H19 H 0.806(9) 0.464(3) 0.52(1) 0.0462 Uiso 1.00 d . . .
H20 H 0.789(9) 0.354(3) 0.39(1) 0.0454 Uiso 1.00 d . . .

loop_
_atom_site_aniso_label
_atom_site_aniso_U_11
_atom_site_aniso_U_22
_atom_site_aniso_U_33
_atom_site_aniso_U_12
_atom_site_aniso_U_13
_atom_site_aniso_U_23
O(1) 0.018(2) 0.019(2) 0.043(3) 0.001(2) 0.000(2) -0.004(2)
O(2) 0.017(2) 0.023(2) 0.047(3) 0.002(2) 0.001(2) -0.005(2)
N(1) 0.014(3) 0.028(3) 0.037(3) 0.002(2) 0.001(2) -0.002(2)
N(2) 0.013(2) 0.024(3) 0.030(3) -0.002(2) 0.000(2) -0.001(2)
C(1) 0.020(3) 0.020(3) 0.031(4) 0.002(2) 0.001(2) 0.001(3)
C(2) 0.016(3) 0.020(3) 0.029(3) 0.001(2) -0.001(2) 0.003(3)
C(3) 0.018(3) 0.013(3) 0.029(4) 0.000(2) -0.003(2) -0.001(2)
C(4) 0.026(3) 0.022(3) 0.019(3) 0.000(3) 0.002(2) 0.002(2)
C(5) 0.023(3) 0.025(3) 0.039(4) -0.001(2) 0.007(3) -0.004(3)
C(6) 0.027(3) 0.018(3) 0.038(4) -0.005(2) 0.001(3) -0.002(3)
C(7) 0.027(3) 0.023(3) 0.025(3) -0.001(3) -0.002(3) 0.003(3)
C(8) 0.024(3) 0.020(3) 0.034(4) 0.000(2) 0.001(3) -0.003(3)
C(9) 0.022(3) 0.028(3) 0.032(4) -0.001(2) 0.002(3) 0.000(3)
C(10) 0.032(4) 0.019(3) 0.031(4) 0.001(3) 0.000(3) -0.001(3)
C(11) 0.035(3) 0.029(3) 0.035(4) 0.000(3) 0.005(3) -0.002(3)
C(12) 0.042(4) 0.024(3) 0.052(5) -0.003(3) -0.003(3) 0.002(3)
C(13) 0.047(4) 0.019(3) 0.048(4) 0.001(3) -0.003(3) -0.006(3)
C(14) 0.046(4) 0.028(4) 0.041(4) 0.003(3) 0.003(3) -0.007(3)
C(15) 0.037(4) 0.021(3) 0.046(4) -0.001(3) 0.008(3) -0.001(3)
C(16) 0.017(3) 0.027(3) 0.022(3) -0.001(2) 0.001(2) 0.002(2)
C(17) 0.021(3) 0.018(3) 0.029(4) -0.001(2) 0.000(2) -0.001(3)
C(18) 0.019(3) 0.025(3) 0.022(3) -0.001(2) 0.000(2) 0.001(3)
C(19) 0.023(3) 0.019(3) 0.030(4) -0.002(2) -0.001(3) -0.003(3)
C(20) 0.022(3) 0.020(3) 0.033(4) 0.002(2) -0.003(3) 0.001(3)
C(21) 0.025(3) 0.022(3) 0.034(4) -0.006(2) -0.006(3) -0.003(3)
C(22) 0.033(4) 0.020(3) 0.025(3) 0.001(3) 0.000(3) 0.000(3)
C(23) 0.029(3) 0.023(3) 0.041(4) 0.003(3) -0.003(3) -0.006(3)
C(24) 0.026(3) 0.025(3) 0.034(4) -0.003(2) -0.005(3) -0.001(3)
C(25) 0.023(3) 0.022(3) 0.031(4) -0.002(3) -0.002(3) -0.001(3)
C(26) 0.042(4) 0.025(3) 0.042(4) -0.002(3) -0.008(3) -0.003(3)
C(27) 0.055(5) 0.029(4) 0.041(4) -0.001(3) -0.014(3) -0.012(3)
C(28) 0.049(5) 0.025(4) 0.046(4) 0.001(3) -0.005(3) -0.004(3)
C(29) 0.044(4) 0.023(3) 0.049(4) 0.002(3) -0.001(3) -0.002(3)
C(30) 0.037(4) 0.027(3) 0.035(4) 0.001(3) -0.008(3) -0.001(3)

loop_
_geom_bond_atom_site_label_1
_geom_bond_atom_site_label_2
_geom_bond_distance
_geom_bond_site_symmetry_1
_geom_bond_site_symmetry_2
_geom_bond_publ_flag
O(1) C(16) 1.249(7) . . yes
O(2) C(1) 1.242(7) . . yes
N(1) C(3) 1.381(7) . . yes
N(1) C(16) 1.397(8) . . yes
N(1) H(1) 0.88(7) . . no
N(2) C(1) 1.401(7) . . yes
N(2) C(18) 1.372(7) . . yes
N(2) H(2) 0.93(7) . . no
C(1) C(2) 1.441(8) . . yes
C(2) C(3) 1.384(8) . . yes
C(2) C(17) 1.411(7) . . yes
C(3) C(4) 1.462(9) . . yes
C(4) C(5) 1.399(8) . . yes
C(4) C(9) 1.395(8) . . yes
C(5) C(6) 1.398(9) . . yes
C(5) H(3) 1.01(7) . . no
C(6) C(7) 1.393(8) . . yes
C(6) H(4) 1.03(7) . . no
C(7) C(8) 1.409(8) . . yes
C(7) C(10) 1.478(9) . . yes
C(8) C(9) 1.400(9) . . yes
C(8) H(5) 0.95(7) . . no
C(9) H(6) 1.04(7) . . no
C(10) C(11) 1.400(9) . . yes
C(10) C(15) 1.389(9) . . yes
C(11) C(12) 1.380(9) . . yes
C(11) H(7) 0.98(7) . . no
C(12) C(13) 1.384(10) . . yes
C(12) H(20) 1.08(7) . . no
C(13) C(14) 1.385(10) . . yes
C(13) H(14) 0.98(8) . . no
C(14) C(15) 1.396(9) . . yes
C(14) H(15) 1.00(7) . . no
C(15) H(8) 0.95(7) . . no
C(16) C(17) 1.438(8) . . yes
C(17) C(18) 1.391(8) . . yes
C(18) C(19) 1.452(9) . . yes
C(19) C(20) 1.405(8) . . yes
C(19) C(24) 1.395(8) . . yes
C(20) C(21) 1.390(9) . . yes
C(20) H(9) 1.08(7) . . no
C(21) C(22) 1.409(8) . . yes
C(21) H(10) 0.98(7) . . no
C(22) C(23) 1.393(8) . . yes
C(22) C(25) 1.489(9) . . yes
C(23) C(24) 1.385(9) . . yes
C(23) H(11) 1.03(7) . . no
C(24) H(12) 0.99(7) . . no
C(25) C(26) 1.387(9) . . yes
C(25) C(30) 1.406(8) . . yes
C(26) C(27) 1.398(9) . . yes
C(26) H(16) 0.97(7) . . no
C(27) C(28) 1.39(1) . . yes
C(27) H(17) 0.95(8) . . no
C(28) C(29) 1.392(10) . . yes
C(28) H(18) 1.02(8) . . no
C(29) C(30) 1.365(9) . . yes
C(29) H(19) 1.06(7) . . no
C(30) H(13) 1.07(7) . . no

loop_
_cod_related_entry_id
_cod_related_entry_database
_cod_related_entry_code
1 ChemSpider 13081971
